data_1512213
loop_
_publ_author_name
'Bonderoff, Sara A.'
'Padwa, Albert'

_publ_section_title
;
 Rh(II)-Catalyzed Reactions of Differentially Substituted Bis(diazo)
 Functionalities.
;
_journal_issue 16
_journal_name_full 'Organic letters'
_journal_page_first 4114
_journal_page_last 4117
_journal_paper_doi 10.1021/ol4017468
_journal_volume 15
_journal_year 2013
_chemical_formula_moiety 'C25 H23 N O4'
_chemical_formula_sum 'C25 H23 N O4'
_chemical_formula_weight 401.44
_chemical_name_systematic
;
 ?
;
_space_group_crystal_system triclinic
_space_group_IT_number 2
_space_group_name_Hall '-P 1'
_space_group_name_H-M_alt 'P -1'
_symmetry_space_group_name_Hall '-P 1'
_symmetry_space_group_name_H-M 'P -1'
_atom_sites_solution_hydrogens difmap
_atom_sites_solution_primary iterative
_audit_creation_date 2013-02-13
_audit_creation_method
;
  Olex2 1.2-beta
  (compiled Dec  5 2012 16:17:34, GUI svn.r4385)
;
_cell_angle_alpha 99.9550(10)
_cell_angle_beta 97.1890(10)
_cell_angle_gamma 97.4110(10)
_cell_formula_units_Z 2
_cell_length_a 9.0316(2)
_cell_length_b 10.4052(2)
_cell_length_c 10.9083(3)
_cell_measurement_reflns_used 9990
_cell_measurement_temperature 172.3
_cell_measurement_theta_max 37.82
_cell_measurement_theta_min 2.76
_cell_volume 989.77(4)
_computing_cell_refinement 'SAINT v7.68A (Bruker, 2009)'
_computing_data_collection 'APEX2 v2011.2-4 (Bruker, 2011)'
_computing_data_reduction 'SAINT v7.68A (Bruker, 2009)'
_computing_molecular_graphics
;
O. V. Dolomanov, L. J. Bourhis, R. J. Gildea, J. A. K. Howard and H. Puschmann,
OLEX2: a complete structure solution, refinement and analysis program.
J. Appl. Cryst. (2009). 42, 339-341.
;
_computing_publication_material
;
O. V. Dolomanov, L. J. Bourhis, R. J. Gildea, J. A. K. Howard and H. Puschmann,
OLEX2: a complete structure solution, refinement and analysis program.
J. Appl. Cryst. (2009). 42, 339-341.
;
_computing_structure_refinement 'SHELXL-97 (Sheldrick, 2008)'
_computing_structure_solution 'SHELXS-97 (Sheldrick, 2008)'
_diffrn_ambient_temperature 172.3
_diffrn_detector_area_resol_mean 512
_diffrn_measured_fraction_theta_full 0.999
_diffrn_measured_fraction_theta_max 0.984
_diffrn_measurement_device_type 'Bruker D8 diffractometer with APEX2 detector'
_diffrn_measurement_method '\f and \w scans with a narrow frame width'
_diffrn_radiation_monochromator graphite
_diffrn_radiation_type MoK\a
_diffrn_radiation_wavelength 0.71073
_diffrn_reflns_av_R_equivalents 0.0476
_diffrn_reflns_av_unetI/netI 0.0331
_diffrn_reflns_Laue_measured_fraction_full 0.999
_diffrn_reflns_Laue_measured_fraction_max 0.984
_diffrn_reflns_limit_h_max 15
_diffrn_reflns_limit_h_min -15
_diffrn_reflns_limit_k_max 17
_diffrn_reflns_limit_k_min -17
_diffrn_reflns_limit_l_max 18
_diffrn_reflns_limit_l_min -18
_diffrn_reflns_number 40859
_diffrn_reflns_point_group_measured_fraction_full 0.999
_diffrn_reflns_point_group_measured_fraction_max 0.984
_diffrn_reflns_theta_full 25.242
_diffrn_reflns_theta_max 37.858
_diffrn_reflns_theta_min 1.917
_diffrn_source 'fine-focus sealed tube'
_diffrn_standards_number 0
_exptl_absorpt_coefficient_mu 0.091
_exptl_absorpt_correction_T_max 1.0000
_exptl_absorpt_correction_T_min 0.8393
_exptl_absorpt_correction_type multi-scan
_exptl_absorpt_process_details
;
SADABS-2012/1 (Bruker,2012) was used for absorption correction.
wR2(int) was 0.0824 before and 0.0598 after correction.
The Ratio of minimum to maximum transmission is 0.8393.
The \l/2 correction factor is 0.0015.
;
_exptl_crystal_colour 'clear colourless'
_exptl_crystal_colour_lustre clear
_exptl_crystal_colour_primary colourless
_exptl_crystal_density_diffrn 1.347
_exptl_crystal_description prism
_exptl_crystal_F_000 424
_exptl_crystal_recrystallization_method ether/hexanes
_exptl_crystal_size_max 0.735
_exptl_crystal_size_mid 0.675
_exptl_crystal_size_min 0.418
_refine_diff_density_max 0.742
_refine_diff_density_min -0.369
_refine_diff_density_rms 0.074
_refine_ls_extinction_method none
_refine_ls_goodness_of_fit_ref 1.028
_refine_ls_hydrogen_treatment refall
_refine_ls_matrix_type full
_refine_ls_number_parameters 363
_refine_ls_number_reflns 10498
_refine_ls_number_restraints 0
_refine_ls_restrained_S_all 1.028
_refine_ls_R_factor_all 0.0535
_refine_ls_R_factor_gt 0.0466
_refine_ls_shift/su_max 0.000
_refine_ls_shift/su_mean 0.000
_refine_ls_structure_factor_coef Fsqd
_refine_ls_weighting_details
;
 w=1/[\s^2^(Fo^2^)+(0.0824P)^2^+0.1810P]
 where P=(Fo^2^+2Fc^2^)/3
;
_refine_ls_weighting_scheme calc
_refine_ls_wR_factor_gt 0.1265
_refine_ls_wR_factor_ref 0.1355
_reflns_Friedel_coverage 0.000
_reflns_number_gt 9110
_reflns_number_total 10498
_reflns_threshold_expression 'I > 2\s(I)'
_cod_data_source_file ol4017468_si_002.cif
_cod_data_source_block sb1222pa1
_cod_database_code 1512213
_olex2_refinement_description
;
;
_shelx_space_group_comment
;
The symmetry employed for this shelxl refinement is uniquely defined
by the following loop, which should always be used as a source of
symmetry information in preference to the above space-group names.
They are only intended as comments.
;
_shelxl_version_number 2012-9

loop_
_space_group_symop_operation_xyz
'x, y, z'
'-x, -y, -z'

loop_
_atom_site_label
_atom_site_type_symbol
_atom_site_fract_x
_atom_site_fract_y
_atom_site_fract_z
_atom_site_U_iso_or_equiv
_atom_site_adp_type
_atom_site_occupancy
_atom_site_site_symmetry_order
_atom_site_calc_flag
O3 O 0.65260(5) 0.36806(4) -0.01718(4) 0.01340(8) Uani 1 1 d
O4 O 0.88563(6) 0.15224(5) -0.11182(5) 0.01999(9) Uani 1 1 d
O1 O 0.87734(7) 0.45817(6) -0.14117(5) 0.02227(10) Uani 1 1 d
O2 O 0.73452(7) 0.35568(7) -0.32477(5) 0.02870(13) Uani 1 1 d
C18 C 0.28960(8) 0.12670(8) 0.51672(6) 0.02020(12) Uani 1 1 d
C22 C 0.85778(8) 0.17848(8) 0.39712(7) 0.02176(12) Uani 1 1 d
C23 C 0.93265(8) 0.11010(8) 0.30856(7) 0.02153(12) Uani 1 1 d
C19 C 0.29208(8) 0.26022(8) 0.51464(6) 0.02072(12) Uani 1 1 d
C25 C 0.97754(9) 0.53329(7) -0.20717(8) 0.02287(13) Uani 1 1 d
C26 C 1.08426(10) 0.45084(8) -0.26533(11) 0.03056(17) Uani 1 1 d
N1 N 0.70145(6) 0.16800(5) 0.02075(5) 0.01336(8) Uani 1 1 d
C13 C 0.45022(7) 0.19426(6) -0.07570(6) 0.01353(9) Uani 1 1 d
C3 C 0.58422(6) 0.25457(5) 0.02769(5) 0.01216(9) Uani 1 1 d
C8 C 0.56240(7) 0.28287(6) 0.16320(5) 0.01298(9) Uani 1 1 d
C6 C 0.76437(7) 0.16036(6) 0.14448(6) 0.01372(9) Uani 1 1 d
C2 C 0.67977(7) 0.29133(6) -0.13368(5) 0.01369(9) Uani 1 1 d
C7 C 0.68593(7) 0.22828(6) 0.23184(6) 0.01406(9) Uani 1 1 d
C15 C 0.36388(7) 0.22795(6) 0.30674(6) 0.01451(9) Uani 1 1 d
C5 C 0.77445(7) 0.19305(6) -0.07889(6) 0.01430(9) Uani 1 1 d
C9 C 0.39901(7) 0.27750(6) 0.19117(6) 0.01400(9) Uani 1 1 d
C14 C 0.51894(7) 0.22236(6) -0.19335(6) 0.01482(10) Uani 1 1 d
C10 C 0.50005(7) 0.40810(6) 0.20915(6) 0.01623(10) Uani 1 1 d
C12 C 0.31337(7) 0.25949(6) -0.04723(6) 0.01610(10) Uani 1 1 d
C11 C 0.27164(7) 0.23418(6) 0.07931(6) 0.01641(10) Uani 1 1 d
C24 C 0.88623(7) 0.09916(7) 0.17966(6) 0.01733(10) Uani 1 1 d
C1 C 0.76531(7) 0.37211(6) -0.21204(6) 0.01623(10) Uani 1 1 d
C16 C 0.36103(8) 0.09402(6) 0.30972(6) 0.01744(10) Uani 1 1 d
C21 C 0.73316(8) 0.23731(7) 0.35978(6) 0.01815(11) Uani 1 1 d
C20 C 0.32934(8) 0.31114(7) 0.41051(6) 0.01786(11) Uani 1 1 d
C17 C 0.32480(8) 0.04311(7) 0.41391(7) 0.01943(11) Uani 1 1 d
H13 H 0.4253(13) 0.0979(12) -0.0775(11) 0.016(2) Uiso 1 1 d
H14A H 0.5170(15) 0.1419(14) -0.2589(13) 0.026(3) Uiso 1 1 d
H14B H 0.4670(13) 0.2833(12) -0.2331(11) 0.018(3) Uiso 1 1 d
H12A H 0.3337(15) 0.3555(13) -0.0472(12) 0.024(3) Uiso 1 1 d
H12B H 0.2254(14) 0.2226(13) -0.1138(12) 0.022(3) Uiso 1 1 d
H11A H 0.2363(15) 0.1401(13) 0.0711(12) 0.025(3) Uiso 1 1 d
H11B H 0.1821(16) 0.2792(14) 0.0997(13) 0.029(3) Uiso 1 1 d
H10A H 0.4813(14) 0.4645(13) 0.1495(12) 0.022(3) Uiso 1 1 d
H10B H 0.5389(14) 0.4532(13) 0.2933(12) 0.023(3) Uiso 1 1 d
H25A H 1.0343(17) 0.6082(15) -0.1388(15) 0.036(4) Uiso 1 1 d
H25B H 0.9161(18) 0.5646(16) -0.2708(15) 0.041(4) Uiso 1 1 d
H24 H 0.9410(15) 0.0520(14) 0.1160(13) 0.027(3) Uiso 1 1 d
H23 H 1.0165(16) 0.0662(14) 0.3336(13) 0.031(3) Uiso 1 1 d
H22 H 0.8948(17) 0.1874(15) 0.4862(14) 0.035(4) Uiso 1 1 d
H21 H 0.6829(14) 0.2851(13) 0.4230(12) 0.024(3) Uiso 1 1 d
H26A H 1.1537(19) 0.5033(17) -0.3095(15) 0.043(4) Uiso 1 1 d
H26B H 1.031(2) 0.371(2) -0.3281(19) 0.060(5) Uiso 1 1 d
H26C H 1.141(2) 0.422(2) -0.1967(19) 0.063(5) Uiso 1 1 d
H20 H 0.3329(15) 0.4049(14) 0.4103(13) 0.027(3) Uiso 1 1 d
H19 H 0.2670(16) 0.3194(14) 0.5857(13) 0.030(3) Uiso 1 1 d
H18 H 0.2614(17) 0.0902(15) 0.5895(14) 0.034(3) Uiso 1 1 d
H17 H 0.3243(16) -0.0496(14) 0.4139(13) 0.029(3) Uiso 1 1 d
H16 H 0.3860(15) 0.0377(14) 0.2371(13) 0.029(3) Uiso 1 1 d

loop_
_atom_site_aniso_label
_atom_site_aniso_U_11
_atom_site_aniso_U_22
_atom_site_aniso_U_33
_atom_site_aniso_U_23
_atom_site_aniso_U_13
_atom_site_aniso_U_12
O3 0.01601(18) 0.01061(16) 0.01336(17) 0.00236(12) 0.00271(13) 0.00069(13)
O4 0.0172(2) 0.0223(2) 0.0223(2) 0.00418(17) 0.00570(16) 0.00708(17)
O1 0.0238(2) 0.0201(2) 0.0203(2) 0.00207(17) 0.00572(18) -0.00624(18)
O2 0.0257(3) 0.0426(3) 0.0162(2) 0.0100(2) 0.00144(19) -0.0047(2)
C18 0.0182(3) 0.0262(3) 0.0161(2) 0.0063(2) 0.0017(2) 0.0010(2)
C22 0.0188(3) 0.0275(3) 0.0186(3) 0.0096(2) -0.0030(2) 0.0003(2)
C23 0.0160(2) 0.0260(3) 0.0234(3) 0.0112(2) -0.0024(2) 0.0025(2)
C19 0.0213(3) 0.0249(3) 0.0154(2) 0.0018(2) 0.0036(2) 0.0035(2)
C25 0.0221(3) 0.0161(3) 0.0325(3) 0.0070(2) 0.0110(3) 0.0009(2)
C26 0.0208(3) 0.0215(3) 0.0519(5) 0.0074(3) 0.0133(3) 0.0043(2)
N1 0.01298(19) 0.01354(19) 0.01402(19) 0.00348(14) 0.00088(15) 0.00371(15)
C13 0.0132(2) 0.0121(2) 0.0145(2) 0.00256(16) -0.00011(16) 0.00141(16)
C3 0.0124(2) 0.01028(19) 0.0138(2) 0.00287(15) 0.00113(16) 0.00183(15)
C8 0.0134(2) 0.0117(2) 0.0136(2) 0.00267(15) 0.00148(16) 0.00157(16)
C6 0.0124(2) 0.0133(2) 0.0153(2) 0.00448(16) -0.00018(16) 0.00105(16)
C2 0.0153(2) 0.0128(2) 0.0126(2) 0.00236(16) 0.00169(16) 0.00153(17)
C7 0.0133(2) 0.0141(2) 0.0143(2) 0.00402(16) 0.00034(16) 0.00030(16)
C15 0.0140(2) 0.0138(2) 0.0161(2) 0.00273(17) 0.00315(17) 0.00248(17)
C5 0.0144(2) 0.0135(2) 0.0146(2) 0.00201(16) 0.00158(17) 0.00200(17)
C9 0.0140(2) 0.0123(2) 0.0161(2) 0.00292(16) 0.00287(17) 0.00242(16)
C14 0.0156(2) 0.0142(2) 0.0139(2) 0.00243(16) 0.00001(17) 0.00174(17)
C10 0.0190(2) 0.0113(2) 0.0184(2) 0.00221(17) 0.00398(19) 0.00225(18)
C12 0.0141(2) 0.0168(2) 0.0180(2) 0.00497(18) 0.00058(18) 0.00378(18)
C11 0.0130(2) 0.0177(2) 0.0188(2) 0.00421(19) 0.00177(18) 0.00295(18)
C24 0.0134(2) 0.0181(2) 0.0212(3) 0.0074(2) -0.00019(19) 0.00289(18)
C1 0.0168(2) 0.0160(2) 0.0165(2) 0.00474(18) 0.00305(18) 0.00203(18)
C16 0.0194(3) 0.0147(2) 0.0194(2) 0.00456(18) 0.0056(2) 0.00269(19)
C21 0.0180(2) 0.0212(3) 0.0143(2) 0.00524(19) -0.00046(18) 0.0000(2)
C20 0.0196(3) 0.0174(2) 0.0167(2) 0.00169(18) 0.00365(19) 0.00451(19)
C17 0.0198(3) 0.0189(3) 0.0208(3) 0.0074(2) 0.0037(2) 0.0018(2)

loop_
_atom_type_symbol
_atom_type_description
_atom_type_scat_dispersion_real
_atom_type_scat_dispersion_imag
_atom_type_scat_source
C C 0.0033 0.0016 'International Tables Vol C Tables 4.2.6.8 and 6.1.1.4'
H H 0.0000 0.0000 'International Tables Vol C Tables 4.2.6.8 and 6.1.1.4'
N N 0.0061 0.0033 'International Tables Vol C Tables 4.2.6.8 and 6.1.1.4'
O O 0.0106 0.0060 'International Tables Vol C Tables 4.2.6.8 and 6.1.1.4'

loop_
_geom_angle_atom_site_label_1
_geom_angle_atom_site_label_2
_geom_angle_atom_site_label_3
_geom_angle
C2 O3 C3 94.43(4)
C1 O1 C25 116.56(6)
C19 C18 C17 119.73(6)
C19 C18 H18 120.8(9)
C17 C18 H18 119.5(9)
C23 C22 C21 121.14(6)
C23 C22 H22 119.3(9)
C21 C22 H22 119.6(9)
C22 C23 C24 121.00(6)
C22 C23 H23 121.7(8)
C24 C23 H23 117.3(8)
C18 C19 C20 120.60(6)
C18 C19 H19 120.4(9)
C20 C19 H19 119.0(9)
O1 C25 C26 111.46(6)
O1 C25 H25A 103.8(9)
O1 C25 H25B 108.0(10)
C26 C25 H25A 110.9(9)
C26 C25 H25B 110.4(9)
H25A C25 H25B 112.1(13)
C25 C26 H26A 111.1(9)
C25 C26 H26B 113.0(11)
C25 C26 H26C 106.0(12)
H26A C26 H26B 107.5(14)
H26A C26 H26C 110.4(15)
H26B C26 H26C 108.8(17)
C6 N1 C3 109.07(5)
C5 N1 C3 106.22(5)
C5 N1 C6 129.02(5)
C3 C13 C14 100.18(4)
C3 C13 H13 109.8(7)
C14 C13 H13 111.9(7)
C12 C13 C3 109.09(5)
C12 C13 C14 116.74(5)
C12 C13 H13 108.7(7)
O3 C3 N1 102.19(4)
O3 C3 C13 103.32(4)
O3 C3 C8 114.28(5)
N1 C3 C13 108.86(5)
N1 C3 C8 106.06(5)
C8 C3 C13 120.60(5)
C3 C8 C9 117.31(5)
C3 C8 C10 117.45(5)
C7 C8 C3 105.07(5)
C7 C8 C9 126.06(5)
C7 C8 C10 126.86(5)
C10 C8 C9 58.93(4)
C7 C6 N1 109.62(5)
C24 C6 N1 127.36(6)
C24 C6 C7 123.01(6)
O3 C2 C5 99.24(4)
O3 C2 C14 101.86(5)
O3 C2 C1 113.58(5)
C14 C2 C5 111.20(5)
C1 C2 C5 112.54(5)
C1 C2 C14 116.62(5)
C6 C7 C8 109.39(5)
C21 C7 C8 131.48(6)
C21 C7 C6 119.12(6)
C16 C15 C9 119.25(5)
C20 C15 C9 121.82(5)
C20 C15 C16 118.90(6)
O4 C5 N1 128.65(6)
O4 C5 C2 129.41(6)
N1 C5 C2 101.90(5)
C15 C9 C8 117.55(5)
C15 C9 C10 117.58(5)
C15 C9 C11 113.52(5)
C10 C9 C8 59.77(4)
C10 C9 C11 120.79(5)
C11 C9 C8 117.48(5)
C13 C14 H14A 114.1(8)
C13 C14 H14B 111.1(7)
C2 C14 C13 101.41(5)
C2 C14 H14A 113.7(8)
C2 C14 H14B 109.0(7)
H14A C14 H14B 107.5(10)
C8 C10 H10A 117.1(8)
C8 C10 H10B 116.4(8)
C9 C10 C8 61.30(4)
C9 C10 H10A 118.4(8)
C9 C10 H10B 118.1(8)
H10A C10 H10B 115.1(11)
C13 C12 C11 109.69(5)
C13 C12 H12A 110.6(8)
C13 C12 H12B 110.5(7)
C11 C12 H12A 111.1(8)
C11 C12 H12B 108.6(7)
H12A C12 H12B 106.3(11)
C9 C11 C12 115.26(5)
C9 C11 H11A 108.7(8)
C9 C11 H11B 108.6(8)
C12 C11 H11A 108.6(8)
C12 C11 H11B 110.0(8)
H11A C11 H11B 105.1(11)
C23 C24 H24 121.2(8)
C6 C24 C23 117.02(6)
C6 C24 H24 121.8(8)
O1 C1 C2 111.35(5)
O2 C1 O1 125.91(6)
O2 C1 C2 122.72(6)
C15 C16 H16 117.9(8)
C17 C16 C15 121.14(6)
C17 C16 H16 121.0(8)
C22 C21 H21 119.9(8)
C7 C21 C22 118.69(6)
C7 C21 H21 121.4(8)
C19 C20 C15 120.06(6)
C19 C20 H20 120.2(8)
C15 C20 H20 119.7(8)
C18 C17 H17 120.9(8)
C16 C17 C18 119.56(6)
C16 C17 H17 119.6(8)

loop_
_geom_bond_atom_site_label_1
_geom_bond_atom_site_label_2
_geom_bond_distance
O3 C3 1.4502(7)
O3 C2 1.4458(7)
O4 C5 1.2104(8)
O1 C25 1.4572(9)
O1 C1 1.3245(8)
O2 C1 1.2034(8)
C18 C19 1.3908(11)
C18 C17 1.3924(10)
C18 H18 0.985(15)
C22 C23 1.3952(11)
C22 C21 1.3988(10)
C22 H22 0.971(15)
C23 C24 1.3967(10)
C23 H23 0.969(14)
C19 C20 1.3936(10)
C19 H19 0.973(14)
C25 C26 1.4986(11)
C25 H25A 1.013(16)
C25 H25B 0.961(16)
C26 H26A 1.001(17)
C26 H26B 1.00(2)
C26 H26C 0.97(2)
N1 C3 1.4768(8)
N1 C6 1.4170(8)
N1 C5 1.3845(8)
C13 C3 1.5323(8)
C13 C14 1.5492(9)
C13 C12 1.5246(9)
C13 H13 0.995(12)
C3 C8 1.4993(8)
C8 C7 1.4932(8)
C8 C9 1.5398(8)
C8 C10 1.5167(8)
C6 C7 1.4052(9)
C6 C24 1.3869(9)
C2 C5 1.5631(8)
C2 C14 1.5432(9)
C2 C1 1.5101(8)
C7 C21 1.3906(9)
C15 C9 1.4961(8)
C15 C16 1.3966(9)
C15 C20 1.3954(9)
C9 C10 1.5036(9)
C9 C11 1.5298(9)
C14 H14A 0.999(14)
C14 H14B 0.965(12)
C10 H10A 0.963(13)
C10 H10B 0.956(13)
C12 C11 1.5320(9)
C12 H12A 0.992(13)
C12 H12B 0.993(13)
C11 H11A 0.975(13)
C11 H11B 1.015(14)
C24 H24 0.999(13)
C16 C17 1.3913(9)
C16 H16 0.970(14)
C21 H21 0.973(13)
C20 H20 0.972(14)
C17 H17 0.964(14)

loop_
_geom_torsion_atom_site_label_1
_geom_torsion_atom_site_label_2
_geom_torsion_atom_site_label_3
_geom_torsion_atom_site_label_4
_geom_torsion
O3 C3 C8 C7 -103.10(5)
O3 C3 C8 C9 111.31(6)
O3 C3 C8 C10 44.03(7)
O3 C2 C5 O4 -139.07(7)
O3 C2 C5 N1 38.83(5)
O3 C2 C14 C13 -36.80(5)
O3 C2 C1 O1 42.17(7)
O3 C2 C1 O2 -139.35(7)
C18 C19 C20 C15 0.32(11)
C22 C23 C24 C6 0.73(10)
C23 C22 C21 C7 -0.98(11)
C19 C18 C17 C16 -0.47(11)
C25 O1 C1 O2 -4.18(11)
C25 O1 C1 C2 174.25(6)
N1 C3 C8 C7 8.68(6)
N1 C3 C8 C9 -136.92(5)
N1 C3 C8 C10 155.81(5)
N1 C6 C7 C8 0.83(7)
N1 C6 C7 C21 -177.62(5)
N1 C6 C24 C23 176.98(6)
C13 C3 C8 C7 132.81(5)
C13 C3 C8 C9 -12.78(7)
C13 C3 C8 C10 -80.06(7)
C13 C12 C11 C9 55.51(7)
C3 O3 C2 C5 -55.88(5)
C3 O3 C2 C14 58.23(5)
C3 O3 C2 C1 -175.53(5)
C3 N1 C6 C7 4.92(6)
C3 N1 C6 C24 -173.82(6)
C3 N1 C5 O4 173.34(6)
C3 N1 C5 C2 -4.58(6)
C3 C13 C14 C2 0.86(5)
C3 C13 C12 C11 -61.04(6)
C3 C8 C7 C6 -6.04(6)
C3 C8 C7 C21 172.15(6)
C3 C8 C9 C15 145.39(5)
C3 C8 C9 C10 -107.13(6)
C3 C8 C9 C11 4.26(7)
C3 C8 C10 C9 106.90(6)
C8 C7 C21 C22 -177.90(6)
C8 C9 C11 C12 -26.08(8)
C6 N1 C3 O3 111.44(5)
C6 N1 C3 C13 -139.72(5)
C6 N1 C3 C8 -8.56(6)
C6 N1 C5 O4 40.99(10)
C6 N1 C5 C2 -136.93(6)
C6 C7 C21 C22 0.15(9)
C2 O3 C3 N1 54.44(5)
C2 O3 C3 C13 -58.58(5)
C2 O3 C3 C8 168.52(5)
C7 C8 C9 C15 7.84(8)
C7 C8 C9 C10 115.32(7)
C7 C8 C9 C11 -133.29(6)
C7 C8 C10 C9 -114.03(6)
C7 C6 C24 C23 -1.60(9)
C15 C9 C10 C8 107.43(6)
C15 C9 C11 C12 -168.73(5)
C15 C16 C17 C18 0.50(10)
C5 N1 C3 O3 -31.16(6)
C5 N1 C3 C13 77.69(6)
C5 N1 C3 C8 -151.16(5)
C5 N1 C6 C7 136.26(6)
C5 N1 C6 C24 -42.47(10)
C5 C2 C14 C13 68.11(6)
C5 C2 C1 O1 -69.59(7)
C5 C2 C1 O2 108.89(8)
C9 C8 C7 C6 135.57(6)
C9 C8 C7 C21 -46.24(10)
C9 C15 C16 C17 -178.21(6)
C9 C15 C20 C19 177.75(6)
C14 C13 C3 O3 35.38(5)
C14 C13 C3 N1 -72.70(5)
C14 C13 C3 C8 164.50(5)
C14 C13 C12 C11 -173.61(5)
C14 C2 C5 O4 114.29(7)
C14 C2 C5 N1 -67.81(6)
C14 C2 C1 O1 160.17(6)
C14 C2 C1 O2 -21.35(9)
C10 C8 C7 C6 -149.03(6)
C10 C8 C7 C21 29.16(10)
C10 C8 C9 C15 -107.48(6)
C10 C8 C9 C11 111.39(6)
C10 C9 C11 C12 43.39(8)
C12 C13 C3 O3 -87.71(5)
C12 C13 C3 N1 164.22(5)
C12 C13 C3 C8 41.42(7)
C12 C13 C14 C2 118.42(5)
C11 C9 C10 C8 -105.93(6)
C24 C6 C7 C8 179.63(6)
C24 C6 C7 C21 1.18(9)
C1 O1 C25 C26 -75.72(9)
C1 C2 C5 O4 -18.66(9)
C1 C2 C5 N1 159.24(5)
C1 C2 C14 C13 -161.02(5)
C16 C15 C9 C8 -70.88(8)
C16 C15 C9 C10 -139.27(6)
C16 C15 C9 C11 71.74(7)
C16 C15 C20 C19 -0.30(10)
C21 C22 C23 C24 0.54(11)
C20 C15 C9 C8 111.08(7)
C20 C15 C9 C10 42.68(8)
C20 C15 C9 C11 -106.31(7)
C20 C15 C16 C17 -0.11(10)
C17 C18 C19 C20 0.07(11)
